data_4116276
loop_
_publ_author_name
'Shie-Yang Lai'
'Tzu-Wei Lin'
'Yu-Hua Chen'
'Chih-Chieh Wang'
'Gene-Hsiang Lee'
'Ming-hwa Yang'
'Man-kit Leung'
'Shie-Ming Peng'

_publ_section_title
;
 Metal String Complexes: Synthesis and Crystal Structure of
 [Ni4(\m4-phdpda)4] and [Ni7(\m7-teptra)4Cl2] (H2phdpda =
 N-Phenyldipyridyldiamine and H3teptra = Tetrapyridyltriamine)
;
_journal_name_full 'Journal of the American Chemical Society'
_journal_page_first 250
_journal_page_last 251
_journal_paper_doi 10.1021/ja982065w
_journal_volume 121
_journal_year 1999
_chemical_formula_sum 'C69 H60 N16 Ni4'
_chemical_formula_weight 1348.17
_chemical_name_systematic
; 
 ? 
;
_space_group_IT_number 14
_symmetry_cell_setting monoclinic
_symmetry_space_group_name_Hall '-P 2yn'
_symmetry_space_group_name_H-M 'P 1 21/n 1'
_atom_sites_solution_hydrogens geom
_atom_sites_solution_primary direct
_atom_sites_solution_secondary difmap
_audit_creation_method SHELXL
_cell_angle_alpha 90.00
_cell_angle_beta 96.844(1)
_cell_angle_gamma 90.00
_cell_formula_units_Z 4
_cell_length_a 15.2024(2)
_cell_length_b 24.4219(1)
_cell_length_c 17.1093(2)
_cell_measurement_reflns_used 8192
_cell_measurement_temperature 295(2)
_cell_volume 6306.93(11)
_computing_cell_refinement 'Siemens SAINT'
_computing_data_collection 'Siemens SMART'
_computing_data_reduction 'Siemens SAINT'
_computing_molecular_graphics 'Siemens SHELXTL'
_computing_publication_material 'Siemens SHELXTL'
_computing_structure_refinement 'SHELXL-93 (Sheldrick, 1993)'
_computing_structure_solution 'SHELXS-86 (Sheldrick, 1990)'
_diffrn_ambient_temperature 295(2)
_diffrn_measurement_device 'Siemens SMART CCD'
_diffrn_measurement_method '\w scans'
_diffrn_radiation_monochromator graphite
_diffrn_radiation_source 'fine-focus sealed tube'
_diffrn_radiation_type MoK\a
_diffrn_radiation_wavelength 0.71073
_diffrn_reflns_av_R_equivalents 0.0567
_diffrn_reflns_av_sigmaI/netI 0.0635
_diffrn_reflns_limit_h_max 18
_diffrn_reflns_limit_h_min -17
_diffrn_reflns_limit_k_max 29
_diffrn_reflns_limit_k_min -29
_diffrn_reflns_limit_l_max 20
_diffrn_reflns_limit_l_min -19
_diffrn_reflns_number 30356
_diffrn_reflns_theta_max 25.04
_diffrn_reflns_theta_min 1.46
_diffrn_standards_decay_% 13.5
_exptl_absorpt_coefficient_mu 1.232
_exptl_absorpt_correction_T_max 0.7199
_exptl_absorpt_correction_T_min 0.5432
_exptl_absorpt_correction_type sadabs
_exptl_crystal_colour black
_exptl_crystal_density_diffrn 1.420
_exptl_crystal_density_meas ?
_exptl_crystal_description block
_exptl_crystal_F_000 2792
_exptl_crystal_size_max 0.50
_exptl_crystal_size_mid 0.45
_exptl_crystal_size_min 0.20
_refine_diff_density_max 0.539
_refine_diff_density_min -0.309
_refine_diff_density_rms 0.076
_refine_ls_extinction_coef 0.00019(8)
_refine_ls_extinction_expression Fc^*^=kFc[1+0.001xFc^2^\l^3^/sin(2\q)]^-1/4^
_refine_ls_extinction_method SHELXL
_refine_ls_goodness_of_fit_all 1.012
_refine_ls_goodness_of_fit_obs 1.099
_refine_ls_matrix_type full
_refine_ls_number_parameters 778
_refine_ls_number_reflns 11134
_refine_ls_number_restraints 0
_refine_ls_restrained_S_all 1.012
_refine_ls_restrained_S_obs 1.099
_refine_ls_R_factor_all 0.0886
_refine_ls_R_factor_obs 0.0477
_refine_ls_shift/esd_max -0.047
_refine_ls_shift/esd_mean 0.018
_refine_ls_structure_factor_coef Fsqd
_refine_ls_weighting_details 'w=1/[\s^2^(Fo^2^)+(0.0770P)^2^+0.3423P] where P=(Fo^2^+2Fc^2^)/3'
_refine_ls_weighting_scheme calc
_refine_ls_wR_factor_all 0.1421
_refine_ls_wR_factor_obs 0.1213
_reflns_number_observed 7133
_reflns_number_total 11134
_reflns_observed_criterion >2sigma(I)
_cod_data_source_file ja982065w_1.cif
_cod_data_source_block ic5648
_cod_depositor_comments
;
The following automatic conversions were performed:

'_exptl_crystal_density_meas' value 'not_measured' was changed to '?'
- the value is perceived as not measured.

Automatic conversion script
Id: cif_fix_values 3008 2015-01-20 13:52:24Z robertas 

The following automatic conversions were performed:

'_refine_ls_weighting_scheme' value 'calc
w=1/[\s^2^(Fo^2^)+(0.0770P)^2^+0.3423P] where P=(Fo^2^+2Fc^2^)/3' was
changed to 'calc'. New tag '_refine_ls_weighting_details' was
created. The value of the new tag was set to
'w=1/[\s^2^(Fo^2^)+(0.0770P)^2^+0.3423P] where P=(Fo^2^+2Fc^2^)/3'.

Automatic conversion script
Id: cif_fix_values 3143 2015-03-26 13:38:13Z robertas 
;
_cod_database_code 4116276

loop_
_symmetry_equiv_pos_as_xyz
'x, y, z'
'-x+1/2, y+1/2, -z+1/2'
'-x, -y, -z'
'x-1/2, -y-1/2, z-1/2'

loop_
_atom_site_aniso_label
_atom_site_aniso_U_11
_atom_site_aniso_U_22
_atom_site_aniso_U_33
_atom_site_aniso_U_23
_atom_site_aniso_U_13
_atom_site_aniso_U_12
Ni1 0.0470(3) 0.0577(4) 0.0469(3) 0.0082(3) 0.0008(3) 0.0075(3)
Ni2 0.0425(3) 0.0427(3) 0.0369(3) 0.0026(2) 0.0006(2) 0.0014(2)
Ni3 0.0434(3) 0.0410(3) 0.0334(3) -0.0012(2) -0.0013(2) 0.0003(2)
Ni4 0.0476(3) 0.0513(3) 0.0366(3) -0.0032(2) -0.0044(2) 0.0055(2)
N1 0.043(2) 0.061(2) 0.051(2) 0.000(2) 0.003(2) 0.009(2)
N2 0.045(2) 0.056(2) 0.039(2) 0.005(2) 0.004(2) 0.000(2)
N3 0.044(2) 0.049(2) 0.036(2) 0.005(2) 0.002(2) 0.005(2)
N4 0.057(2) 0.053(2) 0.041(2) 0.004(2) 0.001(2) 0.010(2)
N5 0.058(2) 0.048(2) 0.062(2) 0.009(2) 0.010(2) 0.012(2)
N6 0.049(2) 0.040(2) 0.053(2) -0.006(2) 0.002(2) 0.004(2)
N7 0.049(2) 0.047(2) 0.042(2) -0.009(2) -0.003(2) 0.005(2)
N8 0.056(2) 0.064(2) 0.038(2) -0.009(2) -0.007(2) 0.009(2)
N9 0.047(2) 0.047(2) 0.039(2) 0.001(2) 0.002(2) 0.009(2)
N10 0.044(2) 0.043(2) 0.035(2) -0.0041(15) -0.003(2) 0.001(2)
N11 0.046(2) 0.046(2) 0.035(2) -0.0006(15) -0.002(2) 0.000(2)
N12 0.042(2) 0.071(3) 0.048(2) 0.003(2) -0.006(2) -0.001(2)
N13 0.041(2) 0.058(2) 0.049(2) -0.009(2) -0.005(2) 0.001(2)
N14 0.046(2) 0.043(2) 0.048(2) 0.000(2) 0.004(2) 0.002(2)
N15 0.046(2) 0.043(2) 0.042(2) 0.005(2) 0.004(2) 0.003(2)
N16 0.051(2) 0.066(2) 0.044(2) 0.016(2) 0.000(2) 0.010(2)
C1 0.056(3) 0.076(3) 0.075(4) 0.006(3) 0.003(3) 0.013(3)
C2 0.060(3) 0.091(4) 0.094(4) -0.001(3) 0.026(3) 0.014(3)
C3 0.092(4) 0.096(4) 0.072(4) 0.008(3) 0.041(3) 0.015(3)
C4 0.073(3) 0.077(3) 0.060(3) 0.009(3) 0.018(3) 0.015(3)
C5 0.045(2) 0.061(3) 0.044(2) 0.000(2) 0.008(2) -0.001(2)
C6 0.058(3) 0.050(3) 0.038(2) 0.007(2) 0.003(2) -0.002(2)
C7 0.058(3) 0.069(3) 0.066(3) 0.016(3) 0.018(2) 0.000(2)
C8 0.084(4) 0.063(3) 0.071(3) 0.018(3) 0.024(3) -0.005(3)
C9 0.070(3) 0.057(3) 0.055(3) 0.018(2) 0.013(2) 0.012(2)
C10 0.068(3) 0.048(3) 0.034(2) 0.004(2) 0.000(2) 0.004(2)
C11 0.068(3) 0.053(3) 0.045(2) 0.010(2) 0.012(2) 0.009(2)
C12 0.097(4) 0.064(3) 0.070(4) -0.005(3) -0.009(3) 0.010(3)
C13 0.118(5) 0.058(3) 0.105(5) -0.014(3) 0.007(4) 0.010(3)
C14 0.100(5) 0.065(4) 0.104(5) 0.017(4) 0.024(4) 0.026(3)
C15 0.066(3) 0.073(4) 0.107(5) 0.022(3) 0.004(3) 0.022(3)
C16 0.053(3) 0.065(3) 0.081(4) 0.011(3) -0.002(3) 0.010(2)
C17 0.078(3) 0.054(3) 0.082(4) 0.008(3) 0.013(3) 0.015(3)
C18 0.100(5) 0.059(4) 0.121(5) 0.026(4) 0.007(4) 0.025(3)
C19 0.114(5) 0.045(3) 0.141(6) -0.006(3) 0.023(5) 0.001(3)
C20 0.078(3) 0.050(3) 0.095(4) -0.001(3) 0.002(3) 0.005(3)
C21 0.057(3) 0.047(3) 0.057(3) 0.000(2) 0.007(2) 0.002(2)
C22 0.056(3) 0.050(3) 0.051(3) -0.007(2) -0.001(2) -0.001(2)
C23 0.082(3) 0.067(3) 0.063(3) -0.023(3) -0.001(3) 0.020(3)
C24 0.110(5) 0.089(4) 0.060(3) -0.029(3) -0.009(3) 0.025(4)
C25 0.083(4) 0.089(4) 0.052(3) -0.018(3) -0.012(3) 0.019(3)
C26 0.054(3) 0.063(3) 0.040(2) -0.011(2) -0.004(2) 0.002(2)
C27 0.049(3) 0.064(3) 0.039(2) -0.007(2) -0.009(2) 0.003(2)
C28 0.046(3) 0.140(5) 0.051(3) 0.018(3) 0.000(2) 0.004(3)
C29 0.064(3) 0.140(5) 0.050(3) 0.020(3) 0.002(3) -0.003(3)
C30 0.063(3) 0.105(4) 0.045(3) 0.012(3) -0.009(3) 0.013(3)
C31 0.053(3) 0.115(5) 0.063(3) 0.008(3) -0.015(3) 0.003(3)
C32 0.063(3) 0.081(3) 0.052(3) 0.002(3) -0.006(2) -0.007(3)
C33 0.057(3) 0.059(3) 0.052(3) 0.003(2) -0.003(2) 0.014(2)
C34 0.061(3) 0.074(3) 0.057(3) -0.005(3) 0.009(3) 0.019(2)
C35 0.075(3) 0.081(4) 0.045(3) -0.012(2) 0.006(3) 0.009(3)
C36 0.058(3) 0.067(3) 0.040(2) -0.006(2) 0.000(2) 0.006(2)
C37 0.055(3) 0.035(2) 0.040(2) 0.003(2) 0.002(2) 0.002(2)
C38 0.051(3) 0.049(2) 0.032(2) 0.002(2) 0.001(2) -0.001(2)
C39 0.059(3) 0.054(3) 0.057(3) -0.011(2) 0.000(2) -0.002(2)
C40 0.077(3) 0.063(3) 0.056(3) -0.015(2) -0.009(3) -0.015(3)
C41 0.051(3) 0.076(3) 0.046(3) -0.007(2) -0.008(2) -0.010(2)
C42 0.042(2) 0.067(3) 0.037(2) 0.007(2) -0.003(2) -0.004(2)
C43 0.048(3) 0.090(4) 0.044(3) -0.005(3) -0.002(2) -0.002(3)
C44 0.062(3) 0.129(5) 0.056(3) 0.010(3) 0.003(3) -0.015(3)
C45 0.066(4) 0.161(7) 0.090(5) -0.003(5) 0.017(4) -0.039(4)
C46 0.049(4) 0.189(9) 0.112(6) -0.034(6) 0.005(4) 0.004(5)
C47 0.059(4) 0.140(6) 0.123(6) -0.027(5) -0.007(4) 0.013(4)
C48 0.050(3) 0.101(4) 0.098(4) -0.011(4) -0.003(3) 0.007(3)
C49 0.047(3) 0.075(3) 0.073(3) -0.011(3) -0.006(2) 0.005(2)
C50 0.046(3) 0.093(4) 0.109(5) -0.007(4) -0.001(3) -0.009(3)
C51 0.066(4) 0.075(4) 0.127(5) -0.002(4) 0.016(4) -0.020(3)
C52 0.056(3) 0.058(3) 0.084(4) -0.002(3) 0.002(3) -0.014(2)
C53 0.041(2) 0.053(3) 0.056(3) -0.013(2) 0.003(2) 0.001(2)
C54 0.049(3) 0.049(2) 0.049(3) 0.001(2) 0.004(2) -0.002(2)
C55 0.054(3) 0.082(3) 0.055(3) 0.014(3) 0.012(2) 0.007(2)
C56 0.070(3) 0.093(4) 0.055(3) 0.018(3) 0.017(3) 0.005(3)
C57 0.066(3) 0.075(3) 0.050(3) 0.019(2) 0.007(2) 0.012(3)
C58 0.050(3) 0.048(2) 0.049(3) 0.007(2) 0.004(2) 0.004(2)
C59 0.056(3) 0.057(3) 0.046(3) 0.012(2) 0.003(2) 0.012(2)
C60 0.081(3) 0.060(3) 0.062(3) 0.015(3) -0.007(3) -0.003(3)
C61 0.089(4) 0.075(4) 0.069(4) 0.022(3) -0.008(3) 0.008(3)
C62 0.070(3) 0.109(5) 0.068(4) 0.032(4) -0.013(3) 0.009(3)
C63 0.101(4) 0.085(4) 0.054(3) 0.007(3) -0.018(3) -0.015(3)
C64 0.095(4) 0.054(3) 0.060(3) 0.005(2) -0.007(3) 0.002(3)

loop_
_atom_site_label
_atom_site_type_symbol
_atom_site_fract_x
_atom_site_fract_y
_atom_site_fract_z
_atom_site_U_iso_or_equiv
_atom_site_thermal_displace_type
_atom_site_occupancy
_atom_site_calc_flag
_atom_site_refinement_flags
Ni1 Ni -0.08898(3) 0.17062(2) 0.17185(3) 0.0509(2) Uani 1 d .
Ni2 Ni 0.04000(3) 0.12704(2) 0.22646(3) 0.04107(15) Uani 1 d .
Ni3 Ni 0.16631(3) 0.08433(2) 0.28404(3) 0.03973(15) Uani 1 d .
Ni4 Ni 0.29514(3) 0.04012(2) 0.33789(3) 0.0459(2) Uani 1 d .
N1 N -0.1342(2) 0.16052(14) 0.2725(2) 0.0520(9) Uani 1 d .
N2 N -0.0220(2) 0.09707(14) 0.3077(2) 0.0467(8) Uani 1 d .
N3 N 0.0961(2) 0.03727(13) 0.3414(2) 0.0433(8) Uani 1 d .
N4 N 0.2220(2) -0.01823(14) 0.3653(2) 0.0510(9) Uani 1 d .
N5 N -0.0366(2) 0.23827(14) 0.2113(2) 0.0557(9) Uani 1 d .
N6 N 0.0699(2) 0.18938(13) 0.2914(2) 0.0476(8) Uani 1 d .
N7 N 0.1737(2) 0.13578(13) 0.3687(2) 0.0467(8) Uani 1 d .
N8 N 0.2800(2) 0.07839(15) 0.4339(2) 0.0539(9) Uani 1 d .
N9 N 0.3001(2) 0.00814(13) 0.2344(2) 0.0445(8) Uani 1 d .
N10 N 0.1534(2) 0.03267(12) 0.2000(2) 0.0414(8) Uani 1 d .
N11 N 0.0084(2) 0.06300(13) 0.1646(2) 0.0427(8) Uani 1 d .
N12 N -0.1333(2) 0.1002(2) 0.1400(2) 0.0549(9) Uani 1 d .
N13 N 0.3617(2) 0.10130(14) 0.3028(2) 0.0502(9) Uani 1 d .
N14 N 0.2357(2) 0.12962(13) 0.2234(2) 0.0456(8) Uani 1 d .
N15 N 0.1049(2) 0.15487(13) 0.1453(2) 0.0442(8) Uani 1 d .
N16 N -0.0314(2) 0.17802(14) 0.0784(2) 0.0541(9) Uani 1 d .
C1 C -0.2030(3) 0.1905(2) 0.2904(3) 0.0693(14) Uani 1 d .
H1A H -0.2301(3) 0.2142(2) 0.2523(3) 0.083 Uiso 1 calc R
C2 C -0.2355(3) 0.1883(2) 0.3619(4) 0.080(2) Uani 1 d .
H2A H -0.2843(3) 0.2091(2) 0.3714(4) 0.096 Uiso 1 calc R
C3 C -0.1936(4) 0.1541(2) 0.4194(3) 0.084(2) Uani 1 d .
H3A H -0.2131(4) 0.1522(2) 0.4688(3) 0.101 Uiso 1 calc R
C4 C -0.1232(3) 0.1233(2) 0.4023(3) 0.0690(14) Uani 1 d .
H4A H -0.0944(3) 0.1005(2) 0.4408(3) 0.083 Uiso 1 calc R
C5 C -0.0936(3) 0.1254(2) 0.3279(2) 0.0495(10) Uani 1 d .
C6 C 0.0084(3) 0.0482(2) 0.3438(2) 0.0487(10) Uani 1 d .
C7 C -0.0453(3) 0.0110(2) 0.3758(3) 0.0634(13) Uani 1 d .
H7A H -0.1053(3) 0.0179(2) 0.3765(3) 0.076 Uiso 1 calc R
C8 C -0.0073(4) -0.0375(2) 0.4071(3) 0.0713(14) Uani 1 d .
H8A H -0.0422(4) -0.0627(2) 0.4300(3) 0.086 Uiso 1 calc R
C9 C 0.0807(3) -0.0484(2) 0.4045(3) 0.0602(12) Uani 1 d .
H9A H 0.1051(3) -0.0808(2) 0.4258(3) 0.072 Uiso 1 calc R
C10 C 0.1338(3) -0.0109(2) 0.3699(2) 0.0503(11) Uani 1 d .
C11 C 0.2574(3) -0.0719(2) 0.3737(3) 0.0546(11) Uani 1 d .
C12 C 0.2221(4) -0.1152(2) 0.3287(3) 0.078(2) Uani 1 d .
H12A H 0.1737(4) -0.1094(2) 0.2910(3) 0.094 Uiso 1 calc R
C13 C 0.2580(4) -0.1675(2) 0.3389(4) 0.094(2) Uani 1 d .
H13A H 0.2322(4) -0.1964(2) 0.3091(4) 0.113 Uiso 1 calc R
C14 C 0.3302(4) -0.1768(2) 0.3917(4) 0.089(2) Uani 1 d .
H14A H 0.3542(4) -0.2118(2) 0.3980(4) 0.107 Uiso 1 calc R
C15 C 0.3671(4) -0.1343(2) 0.4355(4) 0.083(2) Uani 1 d .
H15A H 0.4172(4) -0.1405(2) 0.4712(4) 0.099 Uiso 1 calc R
C16 C 0.3314(3) -0.0822(2) 0.4280(3) 0.0670(13) Uani 1 d .
H16A H 0.3569(3) -0.0539(2) 0.4593(3) 0.080 Uiso 1 calc R
C17 C -0.0719(3) 0.2859(2) 0.1807(3) 0.0710(14) Uani 1 d .
H17A H -0.1197(3) 0.2840(2) 0.1414(3) 0.085 Uiso 1 calc R
C18 C -0.0414(4) 0.3353(2) 0.2041(4) 0.094(2) Uani 1 d .
H18A H -0.0685(4) 0.3670(2) 0.1831(4) 0.113 Uiso 1 calc R
C19 C 0.0322(4) 0.3378(2) 0.2610(4) 0.099(2) Uani 1 d .
H19A H 0.0560(4) 0.3715(2) 0.2776(4) 0.119 Uiso 1 calc R
C20 C 0.0695(4) 0.2899(2) 0.2928(3) 0.0751(15) Uani 1 d .
H20A H 0.1182(4) 0.2914(2) 0.3312(3) 0.090 Uiso 1 calc R
C21 C 0.0343(3) 0.2390(2) 0.2673(3) 0.0537(11) Uani 1 d .
C22 C 0.1181(3) 0.1806(2) 0.3644(3) 0.0528(11) Uani 1 d .
C23 C 0.1079(3) 0.2099(2) 0.4323(3) 0.0713(14) Uani 1 d .
H23A H 0.0689(3) 0.2393(2) 0.4309(3) 0.086 Uiso 1 calc R
C24 C 0.1568(4) 0.1944(2) 0.5019(3) 0.088(2) Uani 1 d .
H24A H 0.1503(4) 0.2138(2) 0.5477(3) 0.105 Uiso 1 calc R
C25 C 0.2142(3) 0.1513(2) 0.5056(3) 0.076(2) Uani 1 d .
H25A H 0.2472(3) 0.1421(2) 0.5530(3) 0.092 Uiso 1 calc R
C26 C 0.2234(3) 0.1211(2) 0.4371(3) 0.0534(11) Uani 1 d .
C27 C 0.3156(3) 0.0536(2) 0.5063(2) 0.0519(11) Uani 1 d .
C28 C 0.2646(3) 0.0243(3) 0.5514(3) 0.079(2) Uani 1 d .
H28A H 0.2040(3) 0.0218(3) 0.5361(3) 0.095 Uiso 1 calc R
C29 C 0.3009(3) -0.0022(3) 0.6199(3) 0.085(2) Uani 1 d .
H29A H 0.2644(3) -0.0215(3) 0.6501(3) 0.102 Uiso 1 calc R
C30 C 0.3902(3) 0.0002(2) 0.6425(3) 0.0722(14) Uani 1 d .
H30A H 0.4150(3) -0.0175(2) 0.6879(3) 0.087 Uiso 1 calc R
C31 C 0.4420(3) 0.0289(2) 0.5978(3) 0.079(2) Uani 1 d .
H31A H 0.5028(3) 0.0305(2) 0.6130(3) 0.094 Uiso 1 calc R
C32 C 0.4061(3) 0.0558(2) 0.5294(3) 0.0663(13) Uani 1 d .
H32A H 0.4427(3) 0.0752(2) 0.4995(3) 0.080 Uiso 1 calc R
C33 C 0.3785(3) -0.0106(2) 0.2138(3) 0.0565(12) Uani 1 d .
H33A H 0.4276(3) -0.0102(2) 0.2518(3) 0.068 Uiso 1 calc R
C34 C 0.3890(3) -0.0299(2) 0.1408(3) 0.0637(13) Uani 1 d .
H34A H 0.4434(3) -0.0433(2) 0.1297(3) 0.076 Uiso 1 calc R
C35 C 0.3160(3) -0.0290(2) 0.0833(3) 0.0674(13) Uani 1 d .
H35A H 0.3211(3) -0.0413(2) 0.0327(3) 0.081 Uiso 1 calc R
C36 C 0.2371(3) -0.0098(2) 0.1022(2) 0.0555(11) Uani 1 d .
H36A H 0.1883(3) -0.0089(2) 0.0638(2) 0.067 Uiso 1 calc R
C37 C 0.2280(3) 0.00886(15) 0.1788(2) 0.0435(10) Uani 1 d .
C38 C 0.0688(3) 0.0221(2) 0.1611(2) 0.0444(10) Uani 1 d .
C39 C 0.0438(3) -0.0278(2) 0.1254(3) 0.0574(12) Uani 1 d .
H39A H 0.0841(3) -0.0564(2) 0.1248(3) 0.069 Uiso 1 calc R
C40 C -0.0437(3) -0.0336(2) 0.0908(3) 0.0667(13) Uani 1 d .
H40A H -0.0614(3) -0.0661(2) 0.0651(3) 0.080 Uiso 1 calc R
C41 C -0.1036(3) 0.0077(2) 0.0940(3) 0.0588(12) Uani 1 d .
H41A H -0.1613(3) 0.0032(2) 0.0700(3) 0.071 Uiso 1 calc R
C42 C -0.0788(3) 0.0569(2) 0.1334(2) 0.0492(10) Uani 1 d .
C43 C -0.2264(3) 0.0937(2) 0.1312(3) 0.0612(13) Uani 1 d .
C44 C -0.2695(3) 0.0498(3) 0.1596(3) 0.083(2) Uani 1 d .
H44A H -0.2368(3) 0.0214(3) 0.1848(3) 0.099 Uiso 1 calc R
C45 C -0.3628(4) 0.0474(3) 0.1508(4) 0.105(2) Uani 1 d .
H45A H -0.3908(4) 0.0170(3) 0.1695(4) 0.126 Uiso 1 calc R
C46 C -0.4130(4) 0.0889(4) 0.1153(5) 0.117(3) Uani 1 d .
H46A H -0.4745(4) 0.0869(4) 0.1089(5) 0.140 Uiso 1 calc R
C47 C -0.3712(4) 0.1326(3) 0.0900(4) 0.109(2) Uani 1 d .
H47A H -0.4049(4) 0.1613(3) 0.0665(4) 0.130 Uiso 1 calc R
C48 C -0.2788(3) 0.1368(3) 0.0975(4) 0.084(2) Uani 1 d .
H48A H -0.2521(3) 0.1681(3) 0.0802(4) 0.101 Uiso 1 calc R
C49 C 0.4485(3) 0.1063(2) 0.3304(3) 0.0658(13) Uani 1 d .
H49A H 0.4726(3) 0.0819(2) 0.3689(3) 0.079 Uiso 1 calc R
C50 C 0.5018(3) 0.1450(2) 0.3045(4) 0.084(2) Uani 1 d .
H50A H 0.5617(3) 0.1465(2) 0.3234(4) 0.100 Uiso 1 calc R
C51 C 0.4643(4) 0.1827(2) 0.2488(4) 0.089(2) Uani 1 d .
H51A H 0.4990(4) 0.2102(2) 0.2308(4) 0.107 Uiso 1 calc R
C52 C 0.3770(3) 0.1790(2) 0.2210(3) 0.0666(13) Uani 1 d .
H52A H 0.3519(3) 0.2045(2) 0.1846(3) 0.080 Uiso 1 calc R
C53 C 0.3240(3) 0.1368(2) 0.2470(3) 0.0501(11) Uani 1 d .
C54 C 0.1948(3) 0.1478(2) 0.1502(2) 0.0488(10) Uani 1 d .
C55 C 0.2383(3) 0.1551(2) 0.0845(3) 0.0635(13) Uani 1 d .
H55A H 0.2990(3) 0.1490(2) 0.0869(3) 0.076 Uiso 1 calc R
C56 C 0.1894(3) 0.1718(2) 0.0147(3) 0.0716(14) Uani 1 d .
H56A H 0.2179(3) 0.1767(2) -0.0299(3) 0.086 Uiso 1 calc R
C57 C 0.1004(3) 0.1811(2) 0.0101(3) 0.0638(13) Uani 1 d .
H57A H 0.0691(3) 0.1936(2) -0.0365(3) 0.077 Uiso 1 calc R
C58 C 0.0564(3) 0.1716(2) 0.0769(3) 0.0493(10) Uani 1 d .
C59 C -0.0833(3) 0.1947(2) 0.0069(3) 0.0537(11) Uani 1 d .
C60 C -0.0863(3) 0.2494(2) -0.0161(3) 0.0691(14) Uani 1 d .
H60A H -0.0527(3) 0.2752(2) 0.0142(3) 0.083 Uiso 1 calc R
C61 C -0.1385(4) 0.2657(2) -0.0832(3) 0.079(2) Uani 1 d .
H61A H -0.1407(4) 0.3024(2) -0.0978(3) 0.095 Uiso 1 calc R
C62 C -0.1872(3) 0.2276(3) -0.1286(3) 0.084(2) Uani 1 d .
H62A H -0.2218(3) 0.2386(3) -0.1744(3) 0.101 Uiso 1 calc R
C63 C -0.1856(4) 0.1733(2) -0.1070(3) 0.082(2) Uani 1 d .
H63A H -0.2191(4) 0.1478(2) -0.1380(3) 0.098 Uiso 1 calc R
C64 C -0.1338(3) 0.1569(2) -0.0393(3) 0.0710(14) Uani 1 d .
H64A H -0.1327(3) 0.1202(2) -0.0246(3) 0.085 Uiso 1 calc R
C65 C 0.8101(15) 0.3864(10) 0.3361(15) 0.469(15) Uiso 1 d .
H65A H 0.8510(15) 0.4084(10) 0.3111(15) 0.704 Uiso 1 calc R
H65B H 0.8371(15) 0.3519(10) 0.3514(15) 0.704 Uiso 1 calc R
H65C H 0.7945(15) 0.4050(10) 0.3819(15) 0.704 Uiso 1 calc R
C66 C 0.7071(16) 0.3743(9) 0.2652(14) 0.355(12) Uiso 1 d .
H66A H 0.6782(16) 0.4097(9) 0.2635(14) 0.426 Uiso 1 calc R
H66B H 0.7305(16) 0.3711(9) 0.2151(14) 0.426 Uiso 1 calc R
C67 C 0.6472(31) 0.3442(16) 0.2577(23) 0.545(28) Uiso 1 d .
H67A H 0.6689(31) 0.3162(16) 0.2954(23) 0.654 Uiso 1 calc R
H67B H 0.6550(31) 0.3283(16) 0.2070(23) 0.654 Uiso 1 calc R
C68 C 0.5588(19) 0.3372(9) 0.2574(14) 0.370(12) Uiso 1 d .
H68A H 0.5357(19) 0.3728(9) 0.2698(14) 0.444 Uiso 1 calc R
H68B H 0.5518(19) 0.3138(9) 0.3020(14) 0.444 Uiso 1 calc R
C69 C 0.4986(27) 0.3163(17) 0.1933(30) 0.780(38) Uiso 1 d .
H69A H 0.4437(27) 0.3064(17) 0.2121(30) 1.171 Uiso 1 calc R
H69B H 0.5240(27) 0.2846(17) 0.1716(30) 1.171 Uiso 1 calc R
H69C H 0.4878(27) 0.3439(17) 0.1533(30) 1.171 Uiso 1 calc R

loop_
_atom_type_symbol
_atom_type_description
_atom_type_scat_dispersion_real
_atom_type_scat_dispersion_imag
_atom_type_scat_source
C C 0.0033 0.0016 'International Tables Vol C Tables 4.2.6.8 and 6.1.1.4'
H H 0.0000 0.0000 'International Tables Vol C Tables 4.2.6.8 and 6.1.1.4'
N N 0.0061 0.0033 'International Tables Vol C Tables 4.2.6.8 and 6.1.1.4'
Ni Ni 0.3393 1.1124 'International Tables Vol C Tables 4.2.6.8 and 6.1.1.4'

loop_
_geom_angle_atom_site_label_1
_geom_angle_atom_site_label_2
_geom_angle_atom_site_label_3
_geom_angle
N12 Ni1 N16 91.6(2)
N12 Ni1 N5 174.63(15)
N16 Ni1 N5 90.0(2)
N12 Ni1 N1 89.3(2)
N16 Ni1 N1 173.49(14)
N5 Ni1 N1 88.5(2)
N12 Ni1 Ni2 87.40(10)
N16 Ni1 Ni2 86.09(10)
N5 Ni1 Ni2 87.59(10)
N1 Ni1 Ni2 87.52(10)
N6 Ni2 N2 89.19(14)
N6 Ni2 N11 177.75(14)
N2 Ni2 N11 88.60(14)
N6 Ni2 N15 91.82(14)
N2 Ni2 N15 177.97(14)
N11 Ni2 N15 90.38(14)
N6 Ni2 Ni3 89.05(10)
N2 Ni2 Ni3 88.51(10)
N11 Ni2 Ni3 90.47(9)
N15 Ni2 Ni3 89.73(10)
N6 Ni2 Ni1 90.00(10)
N2 Ni2 Ni1 90.11(10)
N11 Ni2 Ni1 90.43(9)
N15 Ni2 Ni1 91.66(10)
Ni3 Ni2 Ni1 178.34(3)
N10 Ni3 N7 177.41(14)
N10 Ni3 N3 88.61(14)
N7 Ni3 N3 89.55(14)
N10 Ni3 N14 89.29(14)
N7 Ni3 N14 92.54(14)
N3 Ni3 N14 177.89(14)
N10 Ni3 Ni2 88.35(9)
N7 Ni3 Ni2 89.83(10)
N3 Ni3 Ni2 90.23(10)
N14 Ni3 Ni2 89.51(10)
N10 Ni3 Ni4 89.88(9)
N7 Ni3 Ni4 91.97(10)
N3 Ni3 Ni4 90.73(10)
N14 Ni3 Ni4 89.46(10)
Ni2 Ni3 Ni4 177.97(3)
N4 Ni4 N8 91.2(2)
N4 Ni4 N13 175.04(14)
N8 Ni4 N13 90.6(2)
N4 Ni4 N9 90.62(14)
N8 Ni4 N9 172.83(14)
N13 Ni4 N9 87.08(14)
N4 Ni4 Ni3 87.47(10)
N8 Ni4 Ni3 86.11(10)
N13 Ni4 Ni3 88.03(10)
N9 Ni4 Ni3 87.03(9)
C1 N1 C5 118.9(4)
C1 N1 Ni1 120.1(3)
C5 N1 Ni1 120.9(3)
C5 N2 C6 123.4(3)
C5 N2 Ni2 117.8(3)
C6 N2 Ni2 118.8(3)
C6 N3 C10 121.7(4)
C6 N3 Ni3 120.2(3)
C10 N3 Ni3 117.5(3)
C10 N4 C11 118.7(4)
C10 N4 Ni4 121.6(3)
C11 N4 Ni4 119.5(3)
C21 N5 C17 120.4(4)
C21 N5 Ni1 121.5(3)
C17 N5 Ni1 118.1(3)
C21 N6 C22 123.7(3)
C21 N6 Ni2 118.2(3)
C22 N6 Ni2 117.7(3)
C26 N7 C22 121.8(4)
C26 N7 Ni3 117.0(3)
C22 N7 Ni3 120.1(3)
C26 N8 C27 117.9(4)
C26 N8 Ni4 123.2(3)
C27 N8 Ni4 117.6(3)
C37 N9 C33 118.7(3)
C37 N9 Ni4 121.0(3)
C33 N9 Ni4 120.1(3)
C37 N10 C38 122.8(3)
C37 N10 Ni3 118.0(2)
C38 N10 Ni3 119.2(3)
C38 N11 C42 121.7(4)
C38 N11 Ni2 119.8(3)
C42 N11 Ni2 118.0(3)
C42 N12 C43 121.0(4)
C42 N12 Ni1 122.0(3)
C43 N12 Ni1 116.7(3)
C49 N13 C53 119.9(4)
C49 N13 Ni4 118.9(3)
C53 N13 Ni4 121.0(3)
C53 N14 C54 122.6(4)
C53 N14 Ni3 119.9(3)
C54 N14 Ni3 116.9(3)
C54 N15 C58 121.5(3)
C54 N15 Ni2 120.4(3)
C58 N15 Ni2 116.9(3)
C58 N16 C59 117.6(4)
C58 N16 Ni1 123.7(3)
C59 N16 Ni1 118.5(3)
N1 C1 C2 123.6(5)
C1 C2 C3 118.3(5)
C4 C3 C2 119.0(5)
C3 C4 C5 121.2(5)
N2 C5 N1 116.6(4)
N2 C5 C4 124.3(4)
N1 C5 C4 118.9(4)
N3 C6 C7 120.6(4)
N3 C6 N2 115.2(3)
C7 C6 N2 124.0(4)
C6 C7 C8 118.4(4)
C9 C8 C7 121.0(4)
C8 C9 C10 120.0(4)
N4 C10 N3 117.6(4)
N4 C10 C9 123.9(4)
N3 C10 C9 118.4(4)
C12 C11 C16 117.5(4)
C12 C11 N4 122.3(4)
C16 C11 N4 120.1(4)
C11 C12 C13 120.9(5)
C14 C13 C12 120.8(6)
C13 C14 C15 119.2(5)
C14 C15 C16 121.2(5)
C15 C16 C11 120.4(5)
C18 C17 N5 123.3(5)
C17 C18 C19 118.1(5)
C20 C19 C18 119.6(5)
C19 C20 C21 120.3(5)
N5 C21 N6 116.9(4)
N5 C21 C20 118.3(4)
N6 C21 C20 124.6(4)
N7 C22 N6 115.2(4)
N7 C22 C23 119.5(4)
N6 C22 C23 125.0(4)
C24 C23 C22 118.6(4)
C25 C24 C23 121.8(5)
C24 C25 C26 119.6(5)
N8 C26 N7 117.1(4)
N8 C26 C25 124.3(4)
N7 C26 C25 118.6(4)
C28 C27 C32 118.1(4)
C28 C27 N8 122.2(4)
C32 C27 N8 119.5(4)
C27 C28 C29 121.8(4)
C30 C29 C28 119.8(5)
C31 C30 C29 119.1(5)
C30 C31 C32 121.4(5)
C27 C32 C31 119.8(5)
C34 C33 N9 123.8(4)
C33 C34 C35 118.1(4)
C36 C35 C34 119.2(4)
C35 C36 C37 121.2(4)
N10 C37 N9 116.5(3)
N10 C37 C36 124.2(4)
N9 C37 C36 119.0(4)
N11 C38 C39 120.6(4)
N11 C38 N10 115.4(3)
C39 C38 N10 123.8(4)
C38 C39 C40 118.0(4)
C41 C40 C39 121.0(4)
C40 C41 C42 120.6(4)
N12 C42 N11 116.8(4)
N12 C42 C41 125.1(4)
N11 C42 C41 118.0(4)
C44 C43 C48 117.3(5)
C44 C43 N12 124.4(5)
C48 C43 N12 118.1(5)
C43 C44 C45 120.7(6)
C46 C45 C44 121.1(7)
C47 C46 C45 118.3(6)
C46 C47 C48 122.5(7)
C47 C48 C43 119.9(6)
C50 C49 N13 123.0(5)
C49 C50 C51 118.2(5)
C52 C51 C50 119.8(5)
C51 C52 C53 120.5(5)
N13 C53 N14 116.2(4)
N13 C53 C52 118.4(4)
N14 C53 C52 125.3(4)
N15 C54 C55 120.3(4)
N15 C54 N14 115.3(4)
C55 C54 N14 124.2(4)
C54 C55 C56 118.5(4)
C57 C56 C55 121.6(5)
C56 C57 C58 119.2(4)
N16 C58 N15 116.9(4)
N16 C58 C57 124.2(4)
N15 C58 C57 118.8(4)
C64 C59 C60 118.7(4)
C64 C59 N16 120.5(4)
C60 C59 N16 120.7(4)
C61 C60 C59 120.7(5)
C60 C61 C62 119.7(5)
C63 C62 C61 120.8(5)
C62 C63 C64 119.7(5)
C63 C64 C59 120.4(5)
C67 C66 C65 138.4(32)
C66 C67 C68 147.3(44)
C67 C68 C69 126.1(33)

loop_
_geom_bond_atom_site_label_1
_geom_bond_atom_site_label_2
_geom_bond_distance
Ni1 N12 1.902(4)
Ni1 N16 1.921(4)
Ni1 N5 1.922(4)
Ni1 N1 1.944(4)
Ni1 Ni2 2.3267(7)
Ni2 N6 1.908(3)
Ni2 N2 1.915(3)
Ni2 N11 1.917(3)
Ni2 N15 1.922(3)
Ni2 Ni3 2.3011(7)
Ni3 N10 1.905(3)
Ni3 N7 1.910(3)
Ni3 N3 1.917(3)
Ni3 N14 1.917(3)
Ni3 Ni4 2.3281(7)
Ni4 N4 1.900(4)
Ni4 N8 1.928(3)
Ni4 N13 1.940(4)
Ni4 N9 1.945(3)
N1 C1 1.342(6)
N1 C5 1.371(5)
N2 C5 1.367(5)
N2 C6 1.397(5)
N3 C6 1.366(5)
N3 C10 1.371(5)
N4 C10 1.365(5)
N4 C11 1.417(5)
N5 C21 1.355(5)
N5 C17 1.360(5)
N6 C21 1.371(5)
N6 C22 1.386(5)
N7 C26 1.364(5)
N7 C22 1.379(5)
N8 C26 1.358(5)
N8 C27 1.426(5)
N9 C37 1.363(5)
N9 C33 1.362(5)
N10 C37 1.362(5)
N10 C38 1.400(5)
N11 C38 1.363(5)
N11 C42 1.377(5)
N12 C42 1.358(5)
N12 C43 1.414(5)
N13 C49 1.353(5)
N13 C53 1.363(5)
N14 C53 1.366(5)
N14 C54 1.402(5)
N15 C54 1.369(5)
N15 C58 1.369(5)
N16 C58 1.348(5)
N16 C59 1.433(5)
C1 C2 1.373(7)
C2 C3 1.385(7)
C3 C4 1.370(7)
C4 C5 1.401(6)
C6 C7 1.378(6)
C7 C8 1.395(6)
C8 C9 1.369(6)
C9 C10 1.400(6)
C11 C12 1.379(6)
C11 C16 1.393(6)
C12 C13 1.392(7)
C13 C14 1.355(8)
C14 C15 1.360(8)
C15 C16 1.384(7)
C17 C18 1.336(7)
C18 C19 1.395(8)
C19 C20 1.383(7)
C20 C21 1.401(6)
C22 C23 1.390(6)
C23 C24 1.380(7)
C24 C25 1.363(7)
C25 C26 1.405(6)
C27 C28 1.361(6)
C27 C32 1.387(6)
C28 C29 1.393(7)
C29 C30 1.368(7)
C30 C31 1.356(7)
C31 C32 1.395(6)
C33 C34 1.361(6)
C34 C35 1.393(6)
C35 C36 1.363(6)
C36 C37 1.410(6)
C38 C39 1.396(6)
C39 C40 1.397(6)
C40 C41 1.364(6)
C41 C42 1.407(6)
C43 C44 1.375(7)
C43 C48 1.402(7)
C44 C45 1.410(7)
C45 C46 1.367(9)
C46 C47 1.340(10)
C47 C48 1.399(8)
C49 C50 1.354(7)
C50 C51 1.396(8)
C51 C52 1.359(7)
C52 C53 1.413(6)
C54 C55 1.382(6)
C55 C56 1.391(6)
C56 C57 1.365(6)
C57 C58 1.410(6)
C59 C64 1.387(6)
C59 C60 1.391(6)
C60 C61 1.374(6)
C61 C62 1.371(7)
C62 C63 1.376(7)
C63 C64 1.381(6)
C65 C66 1.89(2)
C66 C67 1.16(4)
C67 C68 1.36(4)
C68 C69 1.44(4)
